data_4349224
loop_
_publ_author_name
'Zhang, Ren-Chun'
'Wang, Jun-Jie'
'Yuan, Bai-Qing'
'Zhang, Jing-Chao'
'Zhou, Ling'
'Wang, Hai-Bin'
'Zhang, Dao-Jun'
'An, Yong-Lin'

_publ_section_title
;
 Syntheses and Characterization of Chiral Zeolitic Silver Halides Based on
 3-Rings.
;
_journal_issue 21
_journal_name_full 'Inorganic chemistry'
_journal_page_first 11593
_journal_page_last 11599
_journal_paper_doi 10.1021/acs.inorgchem.6b02121
_journal_volume 55
_journal_year 2016
_chemical_formula_sum 'C12 H25 Ag4 I6 N4'
_chemical_formula_weight 1418.24
_chemical_name_common AXZ-3(I)
_space_group_IT_number 155
_space_group_name_Hall 'R 3 2"'
_space_group_name_H-M_alt 'R 3 2 :H'
_symmetry_cell_setting hexagonal
_symmetry_space_group_name_H-M 'R 3 2 :H'
_atom_sites_solution_hydrogens geom
_atom_sites_solution_primary direct
_atom_sites_solution_secondary difmap
_audit_creation_method SHELXL-97
_cell_angle_alpha 90.00
_cell_angle_beta 90.00
_cell_angle_gamma 120.00
_cell_formula_units_Z 3
_cell_length_a 13.0556(2)
_cell_length_b 13.0556(2)
_cell_length_c 14.1761(4)
_cell_measurement_reflns_used 7624
_cell_measurement_temperature 296(2)
_cell_measurement_theta_max 28.33
_cell_measurement_theta_min 2.30
_cell_volume 2092.58(7)
_computing_cell_refinement 'Bruker SAINT'
_computing_data_collection 'Bruker APEX2'
_computing_data_reduction 'Bruker SAINT'
_computing_molecular_graphics 'Bruker SHELXTL'
_computing_publication_material 'Bruker SHELXTL'
_computing_structure_refinement 'SHELXL-97 (Sheldrick, 2008)'
_computing_structure_solution 'SHELXS-97 (Sheldrick, 2008)'
_diffrn_ambient_temperature 296(2)
_diffrn_measured_fraction_theta_full 0.995
_diffrn_measured_fraction_theta_max 0.995
_diffrn_measurement_device_type 'Bruker APEX-II CCD'
_diffrn_measurement_method '\f and \w scans'
_diffrn_radiation_monochromator graphite
_diffrn_radiation_source 'fine-focus sealed tube'
_diffrn_radiation_type MoK\a
_diffrn_radiation_wavelength 0.71073
_diffrn_reflns_av_R_equivalents 0.0974
_diffrn_reflns_av_sigmaI/netI 0.0568
_diffrn_reflns_limit_h_max 16
_diffrn_reflns_limit_h_min -17
_diffrn_reflns_limit_k_max 16
_diffrn_reflns_limit_k_min -17
_diffrn_reflns_limit_l_max 18
_diffrn_reflns_limit_l_min -18
_diffrn_reflns_number 5735
_diffrn_reflns_theta_full 28.37
_diffrn_reflns_theta_max 28.37
_diffrn_reflns_theta_min 2.30
_exptl_absorpt_coefficient_mu 9.412
_exptl_absorpt_correction_type none
_exptl_crystal_colour Colorless
_exptl_crystal_density_diffrn 3.376
_exptl_crystal_density_method 'not measured'
_exptl_crystal_description Block
_exptl_crystal_F_000 1893
_exptl_crystal_size_max 0.1
_exptl_crystal_size_mid 0.1
_exptl_crystal_size_min 0.1
_refine_diff_density_max 1.0637
_refine_diff_density_min -0.9433
_refine_diff_density_rms 0.124
_refine_ls_abs_structure_details 'Flack H D (1983), Acta Cryst. A39, 876-881'
_refine_ls_abs_structure_Flack -0.06(15)
_refine_ls_extinction_coef 0.0024(2)
_refine_ls_extinction_expression Fc^*^=kFc[1+0.001xFc^2^\l^3^/sin(2\q)]^-1/4^
_refine_ls_extinction_method SHELXL
_refine_ls_goodness_of_fit_ref 1.013
_refine_ls_hydrogen_treatment mixed
_refine_ls_matrix_type full
_refine_ls_number_parameters 44
_refine_ls_number_reflns 1163
_refine_ls_number_restraints 1
_refine_ls_restrained_S_all 1.013
_refine_ls_R_factor_all 0.0574
_refine_ls_R_factor_gt 0.0572
_refine_ls_shift/su_max 0.000
_refine_ls_shift/su_mean 0.000
_refine_ls_structure_factor_coef Fsqd
_refine_ls_weighting_details 'calc w=1/[\s^2^(Fo^2^)+(0.0692P)^2^+155.1763P] where P=(Fo^2^+2Fc^2^)/3'
_refine_ls_weighting_scheme calc
_refine_ls_wR_factor_gt 0.1536
_refine_ls_wR_factor_ref 0.1538
_reflns_number_gt 1153
_reflns_number_total 1163
_reflns_threshold_expression >2sigma(I)
_cod_data_source_file ic6b02121_si_006.cif
_cod_data_source_block 3(L)
_cod_depositor_comments
;
The following automatic conversions were performed:

data item '_exptl_absorpt_correction_type' value 'None' was changed
to 'none' in accordance with the
/home/saulius/struct/COD-crude-data/automatic-downloads/DataCite-retrospective/ACS/depositions/lib/dictionaries/cif_core.dic
dictionary named 'cif_core.dic' version 2.4.2 last updated on
2011-04-26.

data item '_symmetry_cell_setting' value 'Hexagonal' was changed to
'hexagonal' in accordance with the
/home/saulius/struct/COD-crude-data/automatic-downloads/DataCite-retrospective/ACS/depositions/lib/dictionaries/cif_core.dic
dictionary named 'cif_core.dic' version 2.4.2 last updated on
2011-04-26.

Automatic conversion script
Id: cif_fix_values 6909 2019-04-08 15:41:33Z antanas 
;
_cod_original_cell_volume 2092.57(7)
_cod_original_sg_symbol_H-M R32
_cod_database_code 4349224

loop_
_symmetry_equiv_pos_as_xyz
'x, y, z'
'-y, x-y, z'
'-x+y, -x, z'
'y, x, -z'
'x-y, -y, -z'
'-x, -x+y, -z'
'x+2/3, y+1/3, z+1/3'
'-y+2/3, x-y+1/3, z+1/3'
'-x+y+2/3, -x+1/3, z+1/3'
'y+2/3, x+1/3, -z+1/3'
'x-y+2/3, -y+1/3, -z+1/3'
'-x+2/3, -x+y+1/3, -z+1/3'
'x+1/3, y+2/3, z+2/3'
'-y+1/3, x-y+2/3, z+2/3'
'-x+y+1/3, -x+2/3, z+2/3'
'y+1/3, x+2/3, -z+2/3'
'x-y+1/3, -y+2/3, -z+2/3'
'-x+1/3, -x+y+2/3, -z+2/3'

loop_
_atom_site_label
_atom_site_type_symbol
_atom_site_fract_x
_atom_site_fract_y
_atom_site_fract_z
_atom_site_U_iso_or_equiv
_atom_site_adp_type
_atom_site_occupancy
_atom_site_symmetry_multiplicity
_atom_site_calc_flag
_atom_site_refinement_flags
I1 I -0.3333 -0.45357(12) -0.6667 0.0406(5) Uani 1 2 d S
I2 I 0.01613(10) -0.3333 -0.8333 0.0365(4) Uani 1 2 d S
Ag1 Ag -0.10770(17) -0.44103(17) -0.6667 0.0456(5) Uani 1 2 d S
Ag2 Ag -0.3333 -0.6667 -0.6096(3) 0.0401(8) Uani 0.50 3 d SP
N2 N -0.3333 -0.6667 -0.2651(11) 0.028(4) Uani 1 3 d S
H1 H -0.3333 -0.6667 -0.2036 0.034 Uiso 0.50 3 d SPR
N1 N -0.3333 -0.6667 -0.4402(18) 0.047(6) Uani 1 3 d S
C2 C -0.3320(15) -0.5595(15) -0.2999(10) 0.041(4) Uani 1 1 d D
H2A H -0.2602 -0.4899 -0.2790 0.049 Uiso 1 1 calc R
H2B H -0.3989 -0.5560 -0.2739 0.049 Uiso 1 1 calc R
C1 C -0.3381(18) -0.560(2) -0.4077(9) 0.048(4) Uani 1 1 d D
H1A H -0.4111 -0.5644 -0.4283 0.058 Uiso 1 1 calc R
H1B H -0.2720 -0.4886 -0.4332 0.058 Uiso 1 1 calc R

loop_
_atom_site_aniso_label
_atom_site_aniso_U_11
_atom_site_aniso_U_22
_atom_site_aniso_U_33
_atom_site_aniso_U_23
_atom_site_aniso_U_13
_atom_site_aniso_U_12
I1 0.0281(7) 0.0371(6) 0.0535(11) -0.0009(3) -0.0017(6) 0.0140(3)
I2 0.0378(6) 0.0459(8) 0.0287(6) 0.0123(5) 0.0062(3) 0.0229(4)
Ag1 0.0453(8) 0.0453(8) 0.0419(10) -0.0015(4) 0.0015(4) 0.0196(9)
Ag2 0.0452(12) 0.0452(12) 0.0300(17) 0.000 0.000 0.0226(6)
N2 0.037(6) 0.037(6) 0.010(7) 0.000 0.000 0.019(3)
N1 0.050(8) 0.050(8) 0.042(12) 0.000 0.000 0.025(4)
C2 0.037(8) 0.037(8) 0.047(9) 0.024(7) 0.007(7) 0.018(7)
C1 0.056(11) 0.066(12) 0.028(7) 0.005(8) 0.009(7) 0.035(10)

loop_
_atom_type_symbol
_atom_type_description
_atom_type_scat_dispersion_real
_atom_type_scat_dispersion_imag
_atom_type_scat_source
C C 0.0033 0.0016 'International Tables Vol C Tables 4.2.6.8 and 6.1.1.4'
H H 0.0000 0.0000 'International Tables Vol C Tables 4.2.6.8 and 6.1.1.4'
N N 0.0061 0.0033 'International Tables Vol C Tables 4.2.6.8 and 6.1.1.4'
Ag Ag -0.8971 1.1015 'International Tables Vol C Tables 4.2.6.8 and 6.1.1.4'
I I -0.4742 1.8119 'International Tables Vol C Tables 4.2.6.8 and 6.1.1.4'

loop_
_geom_angle_atom_site_label_1
_geom_angle_atom_site_label_2
_geom_angle_atom_site_label_3
_geom_angle
_geom_angle_site_symmetry_1
_geom_angle_site_symmetry_3
Ag1 I1 Ag1 125.67(10) . 2_445
Ag1 I1 Ag2 64.00(5) . 16_543
Ag1 I1 Ag2 64.00(5) 2_445 16_543
Ag1 I1 Ag2 64.00(5) . .
Ag1 I1 Ag2 64.00(5) 2_445 .
Ag2 I1 Ag2 32.44(15) 16_543 .
Ag1 I2 Ag1 142.06(6) . 15_544
I2 Ag1 I2 114.94(8) . 8_445
I2 Ag1 I1 110.25(3) . .
I2 Ag1 I1 103.71(2) 8_445 .
I2 Ag1 I1 103.71(2) . 3_545
I2 Ag1 I1 110.25(3) 8_445 3_545
I1 Ag1 I1 114.33(10) . 3_545
I2 Ag1 Ag2 107.21(8) . 16_543
I2 Ag1 Ag2 137.83(9) 8_445 16_543
I1 Ag1 Ag2 58.48(5) . 16_543
I1 Ag1 Ag2 58.48(5) 3_545 16_543
I2 Ag1 Ag2 137.83(9) . .
I2 Ag1 Ag2 107.21(8) 8_445 .
I1 Ag1 Ag2 58.48(5) . .
I1 Ag1 Ag2 58.48(5) 3_545 .
Ag2 Ag1 Ag2 30.72(15) 16_543 .
Ag2 Ag2 I1 73.78(8) 16_543 3_545
N1 Ag2 I1 106.22(8) . 3_545
Ag2 Ag2 I1 73.78(8) 16_543 2_445
N1 Ag2 I1 106.22(8) . 2_445
I1 Ag2 I1 112.52(7) 3_545 2_445
Ag2 Ag2 I1 73.78(8) 16_543 .
N1 Ag2 I1 106.22(8) . .
I1 Ag2 I1 112.52(7) 3_545 .
I1 Ag2 I1 112.52(7) 2_445 .
Ag2 Ag2 Ag1 74.64(7) 16_543 3_545
I1 Ag2 Ag1 57.52(2) 3_545 3_545
I1 Ag2 Ag1 57.52(2) 2_445 3_545
I1 Ag2 Ag1 148.42(15) . 3_545
Ag2 Ag2 Ag1 74.64(7) 16_543 .
I1 Ag2 Ag1 57.52(2) 3_545 .
I1 Ag2 Ag1 148.42(15) 2_445 .
I1 Ag2 Ag1 57.52(2) . .
Ag1 Ag2 Ag1 113.25(6) 3_545 .
Ag2 Ag2 Ag1 74.64(7) 16_543 2_445
I1 Ag2 Ag1 148.42(15) 3_545 2_445
I1 Ag2 Ag1 57.52(2) 2_445 2_445
I1 Ag2 Ag1 57.52(2) . 2_445
Ag1 Ag2 Ag1 113.25(6) 3_545 2_445
Ag1 Ag2 Ag1 113.25(6) . 2_445
C2 N2 C2 109.4(9) 3_545 2_445
C2 N2 C2 109.4(9) 3_545 .
C2 N2 C2 109.4(9) 2_445 .
C1 N1 C1 110.9(10) 3_545 2_445
C1 N1 C1 110.9(10) 3_545 .
C1 N1 C1 110.9(10) 2_445 .
C1 N1 Ag2 108.0(11) 3_545 .
C1 N1 Ag2 108.0(11) 2_445 .
C1 N1 Ag2 108.0(11) . .
N2 C2 C1 110.7(15) . .
N1 C1 C2 106.6(17) . .

loop_
_geom_bond_atom_site_label_1
_geom_bond_atom_site_label_2
_geom_bond_distance
_geom_bond_site_symmetry_2
I1 Ag1 2.8674(13) .
I1 Ag1 2.8674(13) 2_445
I1 Ag2 2.8975(19) 16_543
I1 Ag2 2.8974(19) .
I2 Ag1 2.8106(13) .
I2 Ag1 2.8107(13) 15_544
Ag1 I2 2.8107(13) 8_445
Ag1 I1 2.8674(13) 3_545
Ag1 Ag2 3.055(2) 16_543
Ag1 Ag2 3.055(2) .
Ag2 Ag2 1.619(8) 16_543
Ag2 N1 2.40(3) .
Ag2 I1 2.8974(19) 3_545
Ag2 I1 2.8974(19) 2_445
Ag2 Ag1 3.055(2) 3_545
Ag2 Ag1 3.055(2) 2_445
N2 C2 1.475(16) 3_545
N2 C2 1.475(16) 2_445
N2 C2 1.475(16) .
N1 C1 1.50(2) 3_545
N1 C1 1.50(2) 2_445
N1 C1 1.50(2) .
C2 C1 1.529(9) .
